data_7227381
loop_
_publ_author_name
'Zhang, Ju-Wen'
'Li, Xiao-Li'
'Kan, Xiao-Min'
'Wu, Hao'
'Liu, Ying'
'Liu, Bin-Qiu'

_publ_section_title
;
 Syntheses, structures, and magnetic properties of two series of
 copper-lanthanide heterometallic coordination polymers based on
 pyridine-2,3-dicarboxylic acid and succinic acid
;
_journal_issue 4
_journal_name_full CrystEngComm
_journal_page_first 661
_journal_paper_doi 10.1039/C6CE02353C
_journal_volume 19
_journal_year 2017
_chemical_formula_sum 'C22 H30 Cu Er2 N2 O24'
_chemical_formula_weight 1104.54
_chemical_name_systematic
; 
 ? 
;
_space_group_IT_number 2
_symmetry_cell_setting triclinic
_symmetry_space_group_name_Hall '-P 1'
_symmetry_space_group_name_H-M 'P -1'
_atom_sites_solution_hydrogens geom
_atom_sites_solution_primary direct
_atom_sites_solution_secondary difmap
_audit_creation_method SHELXL-97
_audit_update_record
;
2016-05-09 deposited with the CCDC.
2016-12-26 downloaded from the CCDC.
;
_cell_angle_alpha 89.7080(10)
_cell_angle_beta 86.0660(10)
_cell_angle_gamma 89.3430(10)
_cell_formula_units_Z 1
_cell_length_a 6.3612(4)
_cell_length_b 8.9542(5)
_cell_length_c 13.3901(8)
_cell_measurement_reflns_used 3493
_cell_measurement_temperature 296(2)
_cell_measurement_theta_max 28.42
_cell_measurement_theta_min 1.52
_cell_volume 760.84(8)
_computing_cell_refinement 'SMART (Bruker, 2001)'
_computing_data_collection 'SMART (Bruker, 2001)'
_computing_data_reduction 'SAINT+ (Bruker, 1999)'
_computing_molecular_graphics 'PLATON (Spek, 2003)'
_computing_publication_material 'SHELXTL (1998)'
_computing_structure_refinement 'SHELXL-97 (Sheldrick, 1997)'
_computing_structure_solution 'SHELXS-97 (Sheldrick, 1990)'
_diffrn_ambient_temperature 296(2)
_diffrn_measured_fraction_theta_full 0.993
_diffrn_measured_fraction_theta_max 0.993
_diffrn_measurement_device_type 'CCD area detector'
_diffrn_measurement_method 'phi and omega scans'
_diffrn_radiation_monochromator graphite
_diffrn_radiation_source 'fine-focus sealed tube'
_diffrn_radiation_type MoK\a
_diffrn_radiation_wavelength 0.71073
_diffrn_reflns_av_R_equivalents 0.0140
_diffrn_reflns_av_unetI/netI 0.0296
_diffrn_reflns_limit_h_max 8
_diffrn_reflns_limit_h_min -8
_diffrn_reflns_limit_k_max 11
_diffrn_reflns_limit_k_min -10
_diffrn_reflns_limit_l_max 15
_diffrn_reflns_limit_l_min -17
_diffrn_reflns_number 5687
_diffrn_reflns_theta_full 28.42
_diffrn_reflns_theta_max 28.42
_diffrn_reflns_theta_min 1.52
_exptl_absorpt_coefficient_mu 6.266
_exptl_absorpt_correction_T_max 0.6682
_exptl_absorpt_correction_T_min 0.6682
_exptl_absorpt_correction_type multi-scan
_exptl_absorpt_process_details SADABS
_exptl_crystal_colour BLUE
_exptl_crystal_density_diffrn 2.411
_exptl_crystal_density_method 'not measured'
_exptl_crystal_description BLOCK
_exptl_crystal_F_000 533
_exptl_crystal_size_max 0.07
_exptl_crystal_size_mid 0.07
_exptl_crystal_size_min 0.07
_refine_diff_density_max 0.786
_refine_diff_density_min -0.574
_refine_diff_density_rms 0.122
_refine_ls_extinction_method none
_refine_ls_goodness_of_fit_ref 1.029
_refine_ls_hydrogen_treatment constr
_refine_ls_matrix_type full
_refine_ls_number_parameters 232
_refine_ls_number_reflns 3814
_refine_ls_number_restraints 0
_refine_ls_restrained_S_all 1.029
_refine_ls_R_factor_all 0.0238
_refine_ls_R_factor_gt 0.0210
_refine_ls_shift/su_max 0.000
_refine_ls_shift/su_mean 0.000
_refine_ls_structure_factor_coef Fsqd
_refine_ls_weighting_details 'calc w=1/[\s^2^(Fo^2^)+(0.0226P)^2^+0.3587P] where P=(Fo^2^+2Fc^2^)/3'
_refine_ls_weighting_scheme calc
_refine_ls_wR_factor_gt 0.0459
_refine_ls_wR_factor_ref 0.0468
_reflns_number_gt 3550
_reflns_number_total 3814
_reflns_threshold_expression >2sigma(I)
_cod_data_source_file c6ce02353c2.cif
_cod_data_source_block 6
_cod_depositor_comments
;
The following automatic conversions were performed:

'_symmetry_cell_setting' value 'Triclinic' changed to 'triclinic'
according to
/usr/data/users/saulius/crontab/automatic-downloads/rss-feeds/RSC/lib/dictionaries/cif_core.dic
dictionary named 'cif_core.dic' version 2.4.2 from 2011-04-26.

Automatic conversion script
Id: cif_fix_values 4268 2015-11-12 08:31:59Z antanas 

 Adding full bibliography for 7227376--7227384.cif.
;
_cod_original_sg_symbol_H-M P-1
_cod_database_code 7227381

loop_
_symmetry_equiv_pos_as_xyz
'x, y, z'
'-x, -y, -z'

loop_
_atom_site_label
_atom_site_type_symbol
_atom_site_fract_x
_atom_site_fract_y
_atom_site_fract_z
_atom_site_U_iso_or_equiv
_atom_site_adp_type
_atom_site_occupancy
_atom_site_symmetry_multiplicity
_atom_site_calc_flag
_atom_site_refinement_flags
Er1 Er -0.61078(2) 0.666760(14) 0.101803(10) 0.01275(4) Uani 1 1 d .
Cu1 Cu 0.0000 1.0000 0.5000 0.02296(12) Uani 1 2 d S
O1 O -0.1501(4) 1.0646(3) 0.38579(17) 0.0239(5) Uani 1 1 d .
O1W O -0.9207(4) 0.7929(3) 0.16769(18) 0.0258(5) Uani 1 1 d .
H1WA H -0.9382 0.8199 0.2248 0.031 Uiso 1 1 d R
H1WB H -1.0294 0.7806 0.1483 0.031 Uiso 1 1 d R
N1 N -0.2295(4) 0.8555(3) 0.51979(19) 0.0177(5) Uani 1 1 d .
C1 C -0.3597(5) 0.8615(3) 0.4443(2) 0.0170(6) Uani 1 1 d .
O2 O -0.4268(4) 1.0080(3) 0.30084(17) 0.0240(5) Uani 1 1 d .
O2W O -0.4045(4) 0.8781(2) 0.12412(17) 0.0259(5) Uani 1 1 d .
H2WA H -0.4199 0.9091 0.1841 0.031 Uiso 1 1 d R
H2WB H -0.3835 0.9537 0.0862 0.031 Uiso 1 1 d R
C2 C -0.5292(5) 0.7664(3) 0.4412(2) 0.0164(6) Uani 1 1 d .
O3W O -0.2972(4) 0.5608(3) 0.15364(18) 0.0302(6) Uani 1 1 d .
H3WA H -0.2572 0.5428 0.2160 0.036 Uiso 1 1 d R
H3WB H -0.2475 0.4905 0.1164 0.036 Uiso 1 1 d R
O3 O -0.8522(4) 0.8052(3) 0.36558(19) 0.0296(6) Uani 1 1 d .
C3 C -0.5729(5) 0.6708(3) 0.5231(2) 0.0216(7) Uani 1 1 d .
H3A H -0.6921 0.6114 0.5262 0.026 Uiso 1 1 calc R
O4 O -0.5832(3) 0.6997(2) 0.27520(16) 0.0194(5) Uani 1 1 d .
C4 C -0.4367(5) 0.6661(4) 0.5991(3) 0.0248(7) Uani 1 1 d .
H4A H -0.4616 0.6015 0.6531 0.030 Uiso 1 1 calc R
O4W O 0.9012(4) 0.5298(3) 0.3334(2) 0.0378(6) Uani 1 1 d .
H4WA H 0.9388 0.6259 0.3549 0.045 Uiso 1 1 d R
H4WB H 0.9717 0.5557 0.3820 0.045 Uiso 1 1 d R
O5 O -1.3061(4) 0.1425(2) 0.02593(17) 0.0222(5) Uani 1 1 d .
C5 C -0.2641(5) 0.7576(4) 0.5944(2) 0.0234(7) Uani 1 1 d .
H5A H -0.1695 0.7510 0.6443 0.028 Uiso 1 1 calc R
O6 O -1.1308(3) 0.3517(2) 0.01875(16) 0.0187(4) Uani 1 1 d .
C6 C -0.3098(5) 0.9865(3) 0.3693(2) 0.0168(6) Uani 1 1 d .
O7 O -0.6090(3) 0.3917(2) 0.04255(16) 0.0197(5) Uani 1 1 d .
C7 C -0.6659(5) 0.7603(3) 0.3533(2) 0.0170(6) Uani 1 1 d .
O8 O -0.8003(3) 0.4555(2) 0.17657(17) 0.0208(5) Uani 1 1 d .
C8 C -1.1675(5) 0.2253(3) 0.0594(2) 0.0162(6) Uani 1 1 d .
C9 C -1.0473(5) 0.1789(4) 0.1476(2) 0.0194(6) Uani 1 1 d .
H9A H -1.0767 0.0751 0.1636 0.023 Uiso 1 1 calc R
H9B H -1.0954 0.2385 0.2052 0.023 Uiso 1 1 calc R
C10 C -0.8092(5) 0.1977(3) 0.1276(2) 0.0173(6) Uani 1 1 d .
H10A H -0.7392 0.1538 0.1829 0.021 Uiso 1 1 calc R
H10B H -0.7637 0.1423 0.0677 0.021 Uiso 1 1 calc R
C11 C -0.7392(4) 0.3564(3) 0.1143(2) 0.0137(5) Uani 1 1 d .

loop_
_atom_site_aniso_label
_atom_site_aniso_U_11
_atom_site_aniso_U_22
_atom_site_aniso_U_33
_atom_site_aniso_U_23
_atom_site_aniso_U_13
_atom_site_aniso_U_12
Er1 0.01259(7) 0.01322(7) 0.01249(7) -0.00057(4) -0.00076(4) -0.00227(4)
Cu1 0.0187(3) 0.0282(3) 0.0230(3) 0.0058(2) -0.0080(2) -0.0087(2)
O1 0.0231(12) 0.0268(12) 0.0226(12) 0.0050(10) -0.0067(9) -0.0080(10)
O1W 0.0217(12) 0.0338(13) 0.0217(12) -0.0045(10) -0.0019(9) 0.0068(10)
N1 0.0185(13) 0.0202(13) 0.0147(13) -0.0005(10) -0.0023(10) -0.0006(10)
C1 0.0187(14) 0.0186(14) 0.0137(14) -0.0033(11) -0.0004(11) -0.0005(12)
O2 0.0281(12) 0.0252(12) 0.0196(12) 0.0002(9) -0.0080(9) -0.0030(10)
O2W 0.0401(14) 0.0201(11) 0.0179(12) -0.0006(9) -0.0016(10) -0.0162(10)
C2 0.0179(14) 0.0177(14) 0.0133(14) -0.0029(11) 0.0004(11) 0.0009(11)
O3W 0.0284(13) 0.0402(14) 0.0230(13) -0.0121(11) -0.0109(10) 0.0156(11)
O3 0.0175(11) 0.0455(15) 0.0259(13) -0.0102(11) -0.0014(10) 0.0057(11)
C3 0.0268(17) 0.0206(15) 0.0171(16) -0.0003(12) 0.0020(13) -0.0070(13)
O4 0.0219(11) 0.0217(11) 0.0146(11) -0.0038(9) -0.0016(9) -0.0012(9)
C4 0.0324(18) 0.0219(16) 0.0199(16) 0.0032(13) 0.0007(14) -0.0042(14)
O4W 0.0356(15) 0.0438(16) 0.0343(16) 0.0000(12) -0.0016(12) -0.0099(12)
O5 0.0236(12) 0.0192(11) 0.0245(12) 0.0029(9) -0.0067(9) -0.0102(9)
C5 0.0298(17) 0.0254(17) 0.0156(16) 0.0009(13) -0.0070(13) -0.0020(14)
O6 0.0219(11) 0.0133(10) 0.0212(11) 0.0024(8) -0.0038(9) -0.0042(8)
C6 0.0188(14) 0.0187(14) 0.0126(14) -0.0037(11) 0.0015(11) 0.0011(12)
O7 0.0192(11) 0.0210(11) 0.0182(11) 0.0013(9) 0.0047(9) -0.0035(9)
C7 0.0189(14) 0.0152(14) 0.0171(15) -0.0014(11) -0.0011(11) -0.0056(11)
O8 0.0249(12) 0.0184(11) 0.0186(11) -0.0032(9) 0.0033(9) -0.0036(9)
C8 0.0164(14) 0.0160(14) 0.0158(15) -0.0007(11) 0.0017(11) -0.0001(11)
C9 0.0192(15) 0.0209(15) 0.0186(15) 0.0062(12) -0.0052(12) -0.0059(12)
C10 0.0185(14) 0.0142(14) 0.0187(15) 0.0028(11) 0.0010(12) -0.0002(11)
C11 0.0116(13) 0.0139(13) 0.0160(14) 0.0025(11) -0.0041(11) -0.0020(10)

loop_
_atom_type_symbol
_atom_type_description
_atom_type_scat_dispersion_real
_atom_type_scat_dispersion_imag
_atom_type_scat_source
C C 0.0033 0.0016 'International Tables Vol C Tables 4.2.6.8 and 6.1.1.4'
H H 0.0000 0.0000 'International Tables Vol C Tables 4.2.6.8 and 6.1.1.4'
Cu Cu 0.3201 1.2651 'International Tables Vol C Tables 4.2.6.8 and 6.1.1.4'
Er Er -0.2586 4.9576 'International Tables Vol C Tables 4.2.6.8 and 6.1.1.4'
N N 0.0061 0.0033 'International Tables Vol C Tables 4.2.6.8 and 6.1.1.4'
O O 0.0106 0.0060 'International Tables Vol C Tables 4.2.6.8 and 6.1.1.4'

loop_
_geom_angle_atom_site_label_1
_geom_angle_atom_site_label_2
_geom_angle_atom_site_label_3
_geom_angle
_geom_angle_site_symmetry_1
_geom_angle_site_symmetry_3
O3W Er1 O2W 77.76(9) . .
O3W Er1 O4 68.80(8) . .
O2W Er1 O4 71.85(8) . .
O3W Er1 O7 71.86(8) . 2_465
O2W Er1 O7 88.72(8) . 2_465
O4 Er1 O7 138.87(8) . 2_465
O3W Er1 O1W 140.70(8) . .
O2W Er1 O1W 91.66(8) . .
O4 Er1 O1W 71.92(8) . .
O7 Er1 O1W 146.50(8) 2_465 .
O3W Er1 O6 143.77(8) . 2_365
O2W Er1 O6 124.61(8) . 2_365
O4 Er1 O6 140.89(7) . 2_365
O7 Er1 O6 79.96(8) 2_465 2_365
O1W Er1 O6 72.37(8) . 2_365
O3W Er1 O8 88.76(9) . .
O2W Er1 O8 148.18(8) . .
O4 Er1 O8 76.42(7) . .
O7 Er1 O8 114.50(7) 2_465 .
O1W Er1 O8 80.65(8) . .
O6 Er1 O8 82.57(7) 2_365 .
O3W Er1 O5 134.11(8) . 2_365
O2W Er1 O5 71.41(8) . 2_365
O4 Er1 O5 128.34(7) . 2_365
O7 Er1 O5 74.25(8) 2_465 2_365
O1W Er1 O5 74.18(8) . 2_365
O6 Er1 O5 53.28(7) 2_365 2_365
O8 Er1 O5 133.83(7) . 2_365
O3W Er1 O7 74.35(8) . .
O2W Er1 O7 145.34(8) . .
O4 Er1 O7 115.26(7) . .
O7 Er1 O7 63.34(8) 2_465 .
O1W Er1 O7 122.98(7) . .
O6 Er1 O7 72.86(7) 2_365 .
O8 Er1 O7 51.18(7) . .
O5 Er1 O7 115.71(7) 2_365 .
O3W Er1 C8 146.92(9) . 2_365
O2W Er1 C8 98.04(8) . 2_365
O4 Er1 C8 141.64(8) . 2_365
O7 Er1 C8 75.28(8) 2_465 2_365
O1W Er1 C8 71.51(8) . 2_365
O6 Er1 C8 26.63(8) 2_365 2_365
O8 Er1 C8 108.42(8) . 2_365
O5 Er1 C8 26.65(7) 2_365 2_365
O7 Er1 C8 94.29(8) . 2_365
O3W Er1 C11 81.20(8) . .
O2W Er1 C11 158.45(8) . .
O4 Er1 C11 96.23(8) . .
O7 Er1 C11 89.15(8) 2_465 .
O1W Er1 C11 101.79(8) . .
O6 Er1 C11 76.00(7) 2_365 .
O8 Er1 C11 25.38(7) . .
O5 Er1 C11 128.30(7) 2_365 .
O7 Er1 C11 25.81(7) . .
C8 Er1 C11 102.14(8) 2_365 .
O1 Cu1 O1 180.000(1) 2_576 .
O1 Cu1 N1 95.91(10) 2_576 .
O1 Cu1 N1 84.09(10) . .
O1 Cu1 N1 84.09(10) 2_576 2_576
O1 Cu1 N1 95.91(10) . 2_576
N1 Cu1 N1 179.999(2) . 2_576
C6 O1 Cu1 114.7(2) . .
Er1 O1W H1WA 123.5 . .
Er1 O1W H1WB 123.1 . .
H1WA O1W H1WB 107.6 . .
C5 N1 C1 120.1(3) . .
C5 N1 Cu1 128.3(2) . .
C1 N1 Cu1 111.6(2) . .
N1 C1 C2 121.5(3) . .
N1 C1 C6 113.9(3) . .
C2 C1 C6 124.5(3) . .
Er1 O2W H2WA 111.1 . .
Er1 O2W H2WB 129.6 . .
H2WA O2W H2WB 107.7 . .
C1 C2 C3 118.0(3) . .
C1 C2 C7 122.9(3) . .
C3 C2 C7 119.1(3) . .
Er1 O3W H3WA 129.8 . .
Er1 O3W H3WB 114.0 . .
H3WA O3W H3WB 107.5 . .
C4 C3 C2 119.2(3) . .
C4 C3 H3A 120.4 . .
C2 C3 H3A 120.4 . .
C7 O4 Er1 144.8(2) . .
C5 C4 C3 119.6(3) . .
C5 C4 H4A 120.2 . .
C3 C4 H4A 120.2 . .
H4WA O4W H4WB 49.6 . .
C8 O5 Er1 91.36(18) . 2_365
N1 C5 C4 121.3(3) . .
N1 C5 H5A 119.3 . .
C4 C5 H5A 119.3 . .
C8 O6 Er1 95.91(18) . 2_365
O2 C6 O1 125.3(3) . .
O2 C6 C1 119.2(3) . .
O1 C6 C1 115.4(3) . .
C11 O7 Er1 152.20(19) . 2_465
C11 O7 Er1 91.14(17) . .
Er1 O7 Er1 116.66(8) 2_465 .
O3 C7 O4 125.6(3) . .
O3 C7 C2 118.3(3) . .
O4 C7 C2 115.9(3) . .
C11 O8 Er1 98.97(17) . .
O5 C8 O6 119.4(3) . .
O5 C8 C9 121.5(3) . .
O6 C8 C9 119.0(3) . .
O5 C8 Er1 61.99(17) . 2_365
O6 C8 Er1 57.46(16) . 2_365
C9 C8 Er1 176.0(2) . 2_365
C8 C9 C10 112.4(3) . .
C8 C9 H9A 109.1 . .
C10 C9 H9A 109.1 . .
C8 C9 H9B 109.1 . .
C10 C9 H9B 109.1 . .
H9A C9 H9B 107.9 . .
C11 C10 C9 114.7(2) . .
C11 C10 H10A 108.6 . .
C9 C10 H10A 108.6 . .
C11 C10 H10B 108.6 . .
C9 C10 H10B 108.6 . .
H10A C10 H10B 107.6 . .
O8 C11 O7 118.7(3) . .
O8 C11 C10 121.0(3) . .
O7 C11 C10 120.3(3) . .
O8 C11 Er1 55.65(14) . .
O7 C11 Er1 63.05(15) . .
C10 C11 Er1 176.4(2) . .

loop_
_geom_bond_atom_site_label_1
_geom_bond_atom_site_label_2
_geom_bond_distance
_geom_bond_site_symmetry_2
Er1 O3W 2.346(2) .
Er1 O2W 2.347(2) .
Er1 O4 2.361(2) .
Er1 O7 2.364(2) 2_465
Er1 O1W 2.380(2) .
Er1 O6 2.389(2) 2_365
Er1 O8 2.429(2) .
Er1 O5 2.489(2) 2_365
Er1 O7 2.591(2) .
Er1 C8 2.819(3) 2_365
Er1 C11 2.906(3) .
Cu1 O1 1.940(2) 2_576
Cu1 O1 1.940(2) .
Cu1 N1 1.965(3) .
Cu1 N1 1.965(3) 2_576
O1 C6 1.272(4) .
O1W H1WA 0.8030 .
O1W H1WB 0.7643 .
N1 C5 1.335(4) .
N1 C1 1.350(4) .
C1 C2 1.385(4) .
C1 C6 1.522(4) .
O2 C6 1.232(4) .
O2W H2WA 0.8501 .
O2W H2WB 0.8500 .
C2 C3 1.403(4) .
C2 C7 1.512(4) .
O3W H3WA 0.9027 .
O3W H3WB 0.8499 .
O3 C7 1.247(4) .
C3 C4 1.381(5) .
C3 H3A 0.9300 .
O4 C7 1.260(4) .
C4 C5 1.375(5) .
C4 H4A 0.9300 .
O4W H4WA 0.9467 .
O4W H4WB 0.8504 .
O5 C8 1.265(4) .
O5 Er1 2.489(2) 2_365
C5 H5A 0.9300 .
O6 C8 1.270(4) .
O6 Er1 2.389(2) 2_365
O7 C11 1.265(3) .
O7 Er1 2.364(2) 2_465
O8 C11 1.261(3) .
C8 C9 1.505(4) .
C8 Er1 2.819(3) 2_365
C9 C10 1.531(4) .
C9 H9A 0.9700 .
C9 H9B 0.9700 .
C10 C11 1.501(4) .
C10 H10A 0.9700 .
C10 H10B 0.9700 .

loop_
_geom_torsion_atom_site_label_1
_geom_torsion_atom_site_label_2
_geom_torsion_atom_site_label_3
_geom_torsion_atom_site_label_4
_geom_torsion
_geom_torsion_site_symmetry_1
_geom_torsion_site_symmetry_4
O1 Cu1 O1 C6 -110(100) 2_576 .
N1 Cu1 O1 C6 -4.5(2) . .
N1 Cu1 O1 C6 175.5(2) 2_576 .
O1 Cu1 N1 C5 4.3(3) 2_576 .
O1 Cu1 N1 C5 -175.7(3) . .
N1 Cu1 N1 C5 -78(22) 2_576 .
O1 Cu1 N1 C1 -174.5(2) 2_576 .
O1 Cu1 N1 C1 5.5(2) . .
N1 Cu1 N1 C1 103(22) 2_576 .
C5 N1 C1 C2 -0.8(4) . .
Cu1 N1 C1 C2 178.1(2) . .
C5 N1 C1 C6 175.5(3) . .
Cu1 N1 C1 C6 -5.6(3) . .
N1 C1 C2 C3 5.0(4) . .
C6 C1 C2 C3 -170.9(3) . .
N1 C1 C2 C7 -174.2(3) . .
C6 C1 C2 C7 9.9(5) . .
C1 C2 C3 C4 -5.3(4) . .
C7 C2 C3 C4 173.9(3) . .
O3W Er1 O4 C7 174.1(3) . .
O2W Er1 O4 C7 90.5(3) . .
O7 Er1 O4 C7 156.2(3) 2_465 .
O1W Er1 O4 C7 -7.5(3) . .
O6 Er1 O4 C7 -32.5(4) 2_365 .
O8 Er1 O4 C7 -91.9(3) . .
O5 Er1 O4 C7 43.9(4) 2_365 .
O7 Er1 O4 C7 -126.1(3) . .
C8 Er1 O4 C7 10.7(4) 2_365 .
C11 Er1 O4 C7 -107.9(3) . .
C2 C3 C4 C5 1.6(5) . .
C1 N1 C5 C4 -3.2(5) . .
Cu1 N1 C5 C4 178.1(2) . .
C3 C4 C5 N1 2.8(5) . .
Cu1 O1 C6 O2 -179.9(2) . .
Cu1 O1 C6 C1 2.5(3) . .
N1 C1 C6 O2 -175.5(3) . .
C2 C1 C6 O2 0.7(5) . .
N1 C1 C6 O1 2.2(4) . .
C2 C1 C6 O1 178.4(3) . .
O3W Er1 O7 C11 102.39(18) . .
O2W Er1 O7 C11 139.98(18) . .
O4 Er1 O7 C11 45.58(19) . .
O7 Er1 O7 C11 179.6(2) 2_465 .
O1W Er1 O7 C11 -38.5(2) . .
O6 Er1 O7 C11 -93.22(18) 2_365 .
O8 Er1 O7 C11 1.05(16) . .
O5 Er1 O7 C11 -125.75(17) 2_365 .
C8 Er1 O7 C11 -109.22(18) 2_365 .
O3W Er1 O7 Er1 -77.23(11) . 2_465
O2W Er1 O7 Er1 -39.64(18) . 2_465
O4 Er1 O7 Er1 -134.03(9) . 2_465
O7 Er1 O7 Er1 0.0 2_465 2_465
O1W Er1 O7 Er1 141.87(9) . 2_465
O6 Er1 O7 Er1 87.17(10) 2_365 2_465
O8 Er1 O7 Er1 -178.56(15) . 2_465
O5 Er1 O7 Er1 54.63(12) 2_365 2_465
C8 Er1 O7 Er1 71.17(11) 2_365 2_465
C11 Er1 O7 Er1 -179.6(2) . 2_465
Er1 O4 C7 O3 20.2(5) . .
Er1 O4 C7 C2 -164.9(2) . .
C1 C2 C7 O3 -112.1(4) . .
C3 C2 C7 O3 68.7(4) . .
C1 C2 C7 O4 72.6(4) . .
C3 C2 C7 O4 -106.6(3) . .
O3W Er1 O8 C11 -71.86(18) . .
O2W Er1 O8 C11 -135.95(19) . .
O4 Er1 O8 C11 -140.34(19) . .
O7 Er1 O8 C11 -2.5(2) 2_465 .
O1W Er1 O8 C11 146.14(19) . .
O6 Er1 O8 C11 72.88(18) 2_365 .
O5 Er1 O8 C11 88.90(19) 2_365 .
O7 Er1 O8 C11 -1.07(16) . .
C8 Er1 O8 C11 79.33(19) 2_365 .
Er1 O5 C8 O6 -1.1(3) 2_365 .
Er1 O5 C8 C9 177.7(3) 2_365 .
Er1 O6 C8 O5 1.2(3) 2_365 .
Er1 O6 C8 C9 -177.7(2) 2_365 .
O5 C8 C9 C10 130.9(3) . .
O6 C8 C9 C10 -50.3(4) . .
Er1 C8 C9 C10 -79(3) 2_365 .
C8 C9 C10 C11 66.0(3) . .
Er1 O8 C11 O7 1.9(3) . .
Er1 O8 C11 C10 178.6(2) . .
Er1 O7 C11 O8 177.5(3) 2_465 .
Er1 O7 C11 O8 -1.8(3) . .
Er1 O7 C11 C10 0.8(6) 2_465 .
Er1 O7 C11 C10 -178.4(2) . .
Er1 O7 C11 Er1 179.3(4) 2_465 .
C9 C10 C11 O8 49.9(4) . .
C9 C10 C11 O7 -133.6(3) . .
C9 C10 C11 Er1 69(3) . .
O3W Er1 C11 O8 105.97(19) . .
O2W Er1 C11 O8 93.4(3) . .
O4 Er1 C11 O8 38.61(18) . .
O7 Er1 C11 O8 177.74(18) 2_465 .
O1W Er1 C11 O8 -34.17(19) . .
O6 Er1 C11 O8 -102.40(18) 2_365 .
O5 Er1 C11 O8 -113.21(18) 2_365 .
O7 Er1 C11 O8 178.1(3) . .
C8 Er1 C11 O8 -107.51(18) 2_365 .
O3W Er1 C11 O7 -72.12(17) . .
O2W Er1 C11 O7 -84.7(3) . .
O4 Er1 C11 O7 -139.47(17) . .
O7 Er1 C11 O7 -0.3(2) 2_465 .
O1W Er1 C11 O7 147.75(17) . .
O6 Er1 C11 O7 79.51(17) 2_365 .
O8 Er1 C11 O7 -178.1(3) . .
O5 Er1 C11 O7 68.70(19) 2_365 .
C8 Er1 C11 O7 74.40(18) 2_365 .
O3W Er1 C11 C10 86(3) . .
O2W Er1 C11 C10 73(3) . .
O4 Er1 C11 C10 18(3) . .
O7 Er1 C11 C10 158(3) 2_465 .
O1W Er1 C11 C10 -54(3) . .
O6 Er1 C11 C10 -123(3) 2_365 .
O8 Er1 C11 C10 -20(3) . .
O5 Er1 C11 C10 -133(3) 2_365 .
O7 Er1 C11 C10 158(3) . .
C8 Er1 C11 C10 -128(3) 2_365 .
